data_7053212
loop_
_publ_author_name
'Yadav, Yogesh J.'
'Mastropietro, Teresa F.'
'Szerb, Elisabeta Ildyko'
'Talarico, Anna Maria'
'Pirillo, Sante'
'Pucci, Daniela'
'Crispini, Alessandra'
'Ghedini, Mauro'

_publ_section_title
;
 2,2&#x2032;-Bipyridine Zn(ii) complexes: effect of the 4,4&#x2032;
 substituents on the crystalline solid state properties
;
_journal_issue 5
_journal_name_full 'New Journal of Chemistry'
_journal_page_first 1486
_journal_paper_doi 10.1039/c3nj40829a
_journal_volume 37
_journal_year 2013
_chemical_formula_moiety 'C12 H12 N2 O2'
_chemical_formula_sum 'C12 H12 N2 O2'
_chemical_formula_weight 216.24
_chemical_name_systematic
;
?
;
_space_group_IT_number 14
_symmetry_cell_setting monoclinic
_symmetry_space_group_name_Hall '-P 2ybc'
_symmetry_space_group_name_H-M 'P 1 21/c 1'
_atom_sites_solution_hydrogens geom
_atom_sites_solution_primary direct
_atom_sites_solution_secondary difmap
_audit_creation_method SHELXL-97
_cell_angle_alpha 90.00
_cell_angle_beta 96.79(2)
_cell_angle_gamma 90.00
_cell_formula_units_Z 6
_cell_length_a 7.507(5)
_cell_length_b 12.063(8)
_cell_length_c 16.970(11)
_cell_measurement_reflns_used 3755
_cell_measurement_temperature 296(2)
_cell_measurement_theta_max 24.30
_cell_measurement_theta_min 2.42
_cell_volume 1526.0(17)
_computing_cell_refinement 'Bruker-Nonius X8 APEX'
_computing_data_collection 'Bruker-Nonius X8 APEX'
_computing_data_reduction 'Bruker SAINT'
_computing_molecular_graphics 'Bruker SHELXTL'
_computing_publication_material 'Bruker SHELXTL'
_computing_structure_refinement 'Bruker SHELXTL'
_computing_structure_solution 'Bruker SHELXTL'
_diffrn_ambient_temperature 296(2)
_diffrn_measured_fraction_theta_full 0.987
_diffrn_measured_fraction_theta_max 0.987
_diffrn_measurement_device_type 'CCD area detector'
_diffrn_measurement_method 'phi and omega scans'
_diffrn_radiation_monochromator graphite
_diffrn_radiation_source 'fine-focus sealed tube'
_diffrn_radiation_type MoK\a
_diffrn_radiation_wavelength 0.71073
_diffrn_reflns_av_R_equivalents 0.0552
_diffrn_reflns_av_sigmaI/netI 0.0388
_diffrn_reflns_limit_h_max 8
_diffrn_reflns_limit_h_min -8
_diffrn_reflns_limit_k_max 14
_diffrn_reflns_limit_k_min -14
_diffrn_reflns_limit_l_max 20
_diffrn_reflns_limit_l_min -19
_diffrn_reflns_number 15114
_diffrn_reflns_theta_full 25.02
_diffrn_reflns_theta_max 25.02
_diffrn_reflns_theta_min 2.08
_exptl_absorpt_coefficient_mu 0.098
_exptl_absorpt_correction_T_max 0.866
_exptl_absorpt_correction_T_min 0.643
_exptl_absorpt_correction_type multi-scan
_exptl_absorpt_process_details sadabs
_exptl_crystal_colour colourless
_exptl_crystal_density_diffrn 1.412
_exptl_crystal_density_method 'not measured'
_exptl_crystal_description parallelepiped
_exptl_crystal_F_000 684
_exptl_crystal_size_max 0.06
_exptl_crystal_size_mid 0.04
_exptl_crystal_size_min 0.04
_refine_diff_density_max 0.190
_refine_diff_density_min -0.222
_refine_diff_density_rms 0.053
_refine_ls_extinction_method none
_refine_ls_goodness_of_fit_ref 1.024
_refine_ls_hydrogen_treatment constr
_refine_ls_matrix_type full
_refine_ls_number_parameters 220
_refine_ls_number_reflns 2649
_refine_ls_number_restraints 0
_refine_ls_restrained_S_all 1.024
_refine_ls_R_factor_all 0.0774
_refine_ls_R_factor_gt 0.0485
_refine_ls_shift/su_max 0.000
_refine_ls_shift/su_mean 0.000
_refine_ls_structure_factor_coef Fsqd
_refine_ls_weighting_details 'calc w=1/[\s^2^(Fo^2^)+(0.0766P)^2^+0.2814P] where P=(Fo^2^+2Fc^2^)/3'
_refine_ls_weighting_scheme calc
_refine_ls_wR_factor_gt 0.1244
_refine_ls_wR_factor_ref 0.1437
_reflns_number_gt 1804
_reflns_number_total 2649
_reflns_threshold_expression >2sigma(I)
_cod_data_source_file c3nj40829a.txt
_cod_data_source_block (L1)
_cod_depositor_comments
;
The following automatic conversions were performed:

'_symmetry_cell_setting' value 'Monoclinic' changed to 'monoclinic'
according to /home/saulius/struct/CIF-dictionaries/cif_core.dic
dictionary named 'cif_core.dic' version 2.4.2 from 2011-04-26.

Automatic conversion script
Id: cif_fix_values 1891 2012-01-12 08:04:46Z andrius 
;
_cod_original_cell_volume 1526.0(18)
_cod_original_sg_symbol_H-M 'P 21/c'
_cod_database_code 7053212

loop_
_symmetry_equiv_pos_as_xyz
'x, y, z'
'-x, y+1/2, -z+1/2'
'-x, -y, -z'
'x, -y-1/2, z-1/2'

loop_
_atom_site_label
_atom_site_type_symbol
_atom_site_fract_x
_atom_site_fract_y
_atom_site_fract_z
_atom_site_U_iso_or_equiv
_atom_site_adp_type
_atom_site_occupancy
_atom_site_symmetry_multiplicity
_atom_site_calc_flag
_atom_site_refinement_flags
N1 N 0.5404(2) 0.24432(14) 0.89516(9) 0.0379(4) Uani 1 1 d .
N2 N 0.4058(2) 0.11146(14) 1.06939(10) 0.0439(5) Uani 1 1 d .
N3 N 0.4236(2) 0.43663(15) 0.08689(10) 0.0423(5) Uani 1 1 d .
O1 O -0.1170(2) 0.20256(12) 0.86095(9) 0.0479(4) Uani 1 1 d .
H1A H -0.2199 0.2143 0.8706 0.072 Uiso 1 1 calc R
O2 O 1.0307(2) 0.00762(13) 1.18606(8) 0.0525(5) Uani 1 1 d .
H2A H 1.0470 -0.0583 1.1774 0.079 Uiso 1 1 calc R
O3 O 1.0623(2) 0.36204(18) 0.06860(9) 0.0663(6) Uani 1 1 d .
H3 H 1.1617 0.3910 0.0717 0.100 Uiso 1 1 calc R
C1 C 0.4634(3) 0.29784(17) 0.83152(12) 0.0420(5) Uani 1 1 d .
H1 H 0.5365 0.3228 0.7946 0.050 Uiso 1 1 calc R
C2 C 0.2844(3) 0.31830(17) 0.81703(12) 0.0407(5) Uani 1 1 d .
H2 H 0.2373 0.3558 0.7714 0.049 Uiso 1 1 calc R
C3 C 0.1732(3) 0.28224(16) 0.87155(12) 0.0363(5) Uani 1 1 d .
C4 C 0.2511(3) 0.22700(16) 0.93855(12) 0.0377(5) Uani 1 1 d .
H4 H 0.1805 0.2018 0.9763 0.045 Uiso 1 1 calc R
C5 C 0.4334(3) 0.20966(15) 0.94887(11) 0.0330(5) Uani 1 1 d .
C6 C 0.5191(3) 0.15091(16) 1.02033(11) 0.0351(5) Uani 1 1 d .
C7 C 0.7013(3) 0.13709(17) 1.03466(11) 0.0380(5) Uani 1 1 d .
H7 H 0.7752 0.1666 0.9997 0.046 Uiso 1 1 calc R
C8 C 0.7758(3) 0.07927(16) 1.10118(11) 0.0375(5) Uani 1 1 d .
C9 C 0.6583(3) 0.03879(17) 1.15131(12) 0.0435(6) Uani 1 1 d .
H9 H 0.7015 -0.0003 1.1968 0.052 Uiso 1 1 calc R
C10 C 0.4787(3) 0.05669(19) 1.13346(13) 0.0475(6) Uani 1 1 d .
H10 H 0.4025 0.0290 1.1681 0.057 Uiso 1 1 calc R
C11 C -0.0238(3) 0.30364(18) 0.86036(14) 0.0451(6) Uani 1 1 d .
H11B H -0.0560 0.3510 0.9026 0.054 Uiso 1 1 calc R
H11A H -0.0566 0.3413 0.8103 0.054 Uiso 1 1 calc R
C12 C 0.9727(3) 0.0618(2) 1.11434(13) 0.0489(6) Uani 1 1 d .
H12B H 1.0086 0.0184 1.0708 0.059 Uiso 1 1 calc R
H12A H 1.0321 0.1332 1.1139 0.059 Uiso 1 1 calc R
C13 C 0.4940(3) 0.38634(19) 0.15332(12) 0.0477(6) Uani 1 1 d .
H13 H 0.4160 0.3622 0.1884 0.057 Uiso 1 1 calc R
C14 C 0.6711(3) 0.36817(18) 0.17299(12) 0.0425(6) Uani 1 1 d .
H14 H 0.7126 0.3343 0.2209 0.051 Uiso 1 1 calc R
C15 C 0.7905(3) 0.40060(16) 0.12081(11) 0.0361(5) Uani 1 1 d .
C16 C 0.7206(3) 0.45303(16) 0.05158(11) 0.0368(5) Uani 1 1 d .
H16 H 0.7963 0.4761 0.0152 0.044 Uiso 1 1 calc R
C17 C 0.5392(3) 0.47098(16) 0.03663(11) 0.0340(5) Uani 1 1 d .
C18 C 0.9865(3) 0.38153(19) 0.13878(12) 0.0445(6) Uani 1 1 d .
H18B H 1.0424 0.4459 0.1656 0.053 Uiso 1 1 calc R
H18A H 1.0078 0.3182 0.1739 0.053 Uiso 1 1 calc R

loop_
_atom_site_aniso_label
_atom_site_aniso_U_11
_atom_site_aniso_U_22
_atom_site_aniso_U_33
_atom_site_aniso_U_23
_atom_site_aniso_U_13
_atom_site_aniso_U_12
N1 0.0379(11) 0.0454(10) 0.0304(9) 0.0026(8) 0.0038(8) 0.0028(8)
N2 0.0428(12) 0.0535(11) 0.0359(10) 0.0056(8) 0.0069(8) 0.0015(9)
N3 0.0419(12) 0.0575(11) 0.0276(9) 0.0055(8) 0.0043(8) 0.0000(9)
O1 0.0351(9) 0.0566(10) 0.0527(10) -0.0031(7) 0.0077(8) 0.0016(7)
O2 0.0625(12) 0.0611(10) 0.0308(8) 0.0035(7) -0.0078(7) 0.0102(9)
O3 0.0451(11) 0.1131(15) 0.0415(9) -0.0046(9) 0.0081(8) 0.0043(10)
C1 0.0415(14) 0.0541(13) 0.0314(11) 0.0051(10) 0.0083(10) 0.0006(11)
C2 0.0428(14) 0.0469(12) 0.0316(11) 0.0034(9) 0.0012(10) 0.0050(10)
C3 0.0359(13) 0.0409(11) 0.0316(11) -0.0044(9) 0.0022(9) 0.0021(10)
C4 0.0381(13) 0.0439(11) 0.0317(11) 0.0001(9) 0.0066(9) 0.0003(10)
C5 0.0333(12) 0.0381(11) 0.0273(10) -0.0027(8) 0.0026(9) -0.0003(9)
C6 0.0378(13) 0.0395(11) 0.0279(10) -0.0026(8) 0.0033(9) 0.0018(10)
C7 0.0409(14) 0.0456(12) 0.0279(10) 0.0022(9) 0.0051(9) 0.0013(10)
C8 0.0437(14) 0.0402(11) 0.0274(11) -0.0023(9) -0.0002(9) 0.0009(10)
C9 0.0528(16) 0.0490(13) 0.0285(11) 0.0043(9) 0.0040(11) 0.0009(11)
C10 0.0491(16) 0.0596(14) 0.0352(12) 0.0082(10) 0.0115(11) -0.0030(12)
C11 0.0402(14) 0.0496(13) 0.0452(13) 0.0049(10) 0.0036(11) 0.0053(11)
C12 0.0495(16) 0.0600(14) 0.0361(12) 0.0103(10) 0.0004(11) 0.0082(12)
C13 0.0459(15) 0.0686(15) 0.0292(12) 0.0091(10) 0.0073(10) -0.0027(12)
C14 0.0485(15) 0.0530(13) 0.0251(10) 0.0065(9) 0.0009(10) 0.0002(11)
C15 0.0428(14) 0.0395(11) 0.0254(10) -0.0014(8) 0.0020(9) -0.0002(10)
C16 0.0424(14) 0.0429(11) 0.0259(11) 0.0012(9) 0.0066(9) -0.0009(10)
C17 0.0373(13) 0.0404(11) 0.0242(10) -0.0032(8) 0.0034(9) -0.0013(9)
C18 0.0463(15) 0.0547(13) 0.0323(11) 0.0035(10) 0.0031(10) 0.0039(11)

loop_
_atom_type_symbol
_atom_type_description
_atom_type_scat_dispersion_real
_atom_type_scat_dispersion_imag
_atom_type_scat_source
C C 0.0033 0.0016 'International Tables Vol C Tables 4.2.6.8 and 6.1.1.4'
H H 0.0000 0.0000 'International Tables Vol C Tables 4.2.6.8 and 6.1.1.4'
N N 0.0061 0.0033 'International Tables Vol C Tables 4.2.6.8 and 6.1.1.4'
O O 0.0106 0.0060 'International Tables Vol C Tables 4.2.6.8 and 6.1.1.4'

loop_
_geom_angle_atom_site_label_1
_geom_angle_atom_site_label_2
_geom_angle_atom_site_label_3
_geom_angle
_geom_angle_site_symmetry_3
C1 N1 C5 117.48(19) .
C10 N2 C6 116.8(2) .
C13 N3 C17 116.9(2) .
C11 O1 H1A 109.5 .
C12 O2 H2A 109.5 .
C18 O3 H3 109.5 .
N1 C1 C2 124.09(19) .
N1 C1 H1 118.0 .
C2 C1 H1 118.0 .
C1 C2 C3 118.8(2) .
C1 C2 H2 120.6 .
C3 C2 H2 120.6 .
C4 C3 C2 118.0(2) .
C4 C3 C11 120.25(19) .
C2 C3 C11 121.77(19) .
C5 C4 C3 119.66(19) .
C5 C4 H4 120.2 .
C3 C4 H4 120.2 .
N1 C5 C4 121.98(18) .
N1 C5 C6 117.65(19) .
C4 C5 C6 120.37(18) .
N2 C6 C7 122.54(19) .
N2 C6 C5 115.44(19) .
C7 C6 C5 122.02(18) .
C6 C7 C8 120.24(19) .
C6 C7 H7 119.9 .
C8 C7 H7 119.9 .
C9 C8 C7 116.9(2) .
C9 C8 C12 123.6(2) .
C7 C8 C12 119.52(19) .
C10 C9 C8 119.5(2) .
C10 C9 H9 120.2 .
C8 C9 H9 120.2 .
N2 C10 C9 124.0(2) .
N2 C10 H10 118.0 .
C9 C10 H10 118.0 .
O1 C11 C3 109.63(17) .
O1 C11 H11B 109.7 .
C3 C11 H11B 109.7 .
O1 C11 H11A 109.7 .
C3 C11 H11A 109.7 .
H11B C11 H11A 108.2 .
O2 C12 C8 113.45(19) .
O2 C12 H12B 108.9 .
C8 C12 H12B 108.9 .
O2 C12 H12A 108.9 .
C8 C12 H12A 108.9 .
H12B C12 H12A 107.7 .
N3 C13 C14 124.3(2) .
N3 C13 H13 117.9 .
C14 C13 H13 117.9 .
C13 C14 C15 119.2(2) .
C13 C14 H14 120.4 .
C15 C14 H14 120.4 .
C16 C15 C14 117.5(2) .
C16 C15 C18 120.87(18) .
C14 C15 C18 121.60(19) .
C17 C16 C15 119.89(19) .
C17 C16 H16 120.1 .
C15 C16 H16 120.1 .
N3 C17 C16 122.12(19) .
N3 C17 C17 116.8(2) 3_665
C16 C17 C17 121.0(2) 3_665
O3 C18 C15 110.13(17) .
O3 C18 H18B 109.6 .
C15 C18 H18B 109.6 .
O3 C18 H18A 109.6 .
C15 C18 H18A 109.6 .
H18B C18 H18A 108.1 .

loop_
_geom_bond_atom_site_label_1
_geom_bond_atom_site_label_2
_geom_bond_distance
_geom_bond_site_symmetry_2
N1 C1 1.331(3) .
N1 C5 1.351(3) .
N2 C10 1.333(3) .
N2 C6 1.346(3) .
N3 C13 1.333(3) .
N3 C17 1.352(3) .
O1 C11 1.406(3) .
O1 H1A 0.8200 .
O2 C12 1.405(3) .
O2 H2A 0.8200 .
O3 C18 1.399(2) .
O3 H3 0.8200 .
C1 C2 1.360(3) .
C1 H1 0.9300 .
C2 C3 1.387(3) .
C2 H2 0.9300 .
C3 C4 1.386(3) .
C3 C11 1.491(3) .
C4 C5 1.375(3) .
C4 H4 0.9300 .
C5 C6 1.484(3) .
C6 C7 1.371(3) .
C7 C8 1.387(3) .
C7 H7 0.9300 .
C8 C9 1.385(3) .
C8 C12 1.483(3) .
C9 C10 1.363(3) .
C9 H9 0.9300 .
C10 H10 0.9300 .
C11 H11B 0.9700 .
C11 H11A 0.9700 .
C12 H12B 0.9700 .
C12 H12A 0.9700 .
C13 C14 1.350(3) .
C13 H13 0.9300 .
C14 C15 1.389(3) .
C14 H14 0.9300 .
C15 C16 1.382(3) .
C15 C18 1.485(3) .
C16 C17 1.372(3) .
C16 H16 0.9300 .
C17 C17 1.486(4) 3_665
C18 H18B 0.9700 .
C18 H18A 0.9700 .
